data_7202751
loop_
_publ_author_name
'Li, Lei'
'Hu, Tong-Liang'
'Li, Jian-Rong'
'Wang, Duo-Zhi'
'Zeng, Yong-Fei'
'Bu, Xian-He'

_publ_section_title
;
 Metal?organic coordination architectures of
 9,10-bis(N-benzimidazolyl)anthracene: syntheses, structures and
 emission properties
;
_journal_issue 5
_journal_name_full CrystEngComm
_journal_page_first 412
_journal_paper_doi 10.1039/b701551h
_journal_volume 9
_journal_year 2007
_chemical_formula_sum 'C64 H56 Cd N10 O10'
_chemical_formula_weight 1237.59
_chemical_name_systematic
;
?
;
_space_group_IT_number 12
_symmetry_cell_setting monoclinic
_symmetry_space_group_name_Hall '-C 2y'
_symmetry_space_group_name_H-M 'C 1 2/m 1'
_atom_sites_solution_hydrogens geom
_atom_sites_solution_primary direct
_atom_sites_solution_secondary difmap
_audit_creation_method SHELXL-97
_cell_angle_alpha 90.00
_cell_angle_beta 113.534(8)
_cell_angle_gamma 90.00
_cell_formula_units_Z 2
_cell_length_a 17.163(10)
_cell_length_b 15.442(9)
_cell_length_c 12.133(7)
_cell_measurement_reflns_used 3896
_cell_measurement_temperature 293(2)
_cell_measurement_theta_max 26.3300
_cell_measurement_theta_min 2.5038
_cell_volume 2948(3)
_computing_cell_refinement 'Bruker SMART'
_computing_data_collection 'Bruker SMART'
_computing_data_reduction 'Bruker SAINT'
_computing_molecular_graphics 'Bruker SHELXTL'
_computing_publication_material 'Bruker SHELXTL'
_computing_structure_refinement 'SHELXL-97 (Sheldrick, 1997)'
_computing_structure_solution 'SHELXS-97 (Sheldrick, 1990)'
_diffrn_ambient_temperature 293(2)
_diffrn_measured_fraction_theta_full 0.998
_diffrn_measured_fraction_theta_max 0.998
_diffrn_measurement_device_type 'CCD area detector'
_diffrn_measurement_method 'phi and omega scans'
_diffrn_radiation_monochromator graphite
_diffrn_radiation_source 'fine-focus sealed tube'
_diffrn_radiation_type MoK\a
_diffrn_radiation_wavelength 0.71073
_diffrn_reflns_av_R_equivalents 0.0336
_diffrn_reflns_av_sigmaI/netI 0.0370
_diffrn_reflns_limit_h_max 20
_diffrn_reflns_limit_h_min -19
_diffrn_reflns_limit_k_max 18
_diffrn_reflns_limit_k_min -17
_diffrn_reflns_limit_l_max 14
_diffrn_reflns_limit_l_min -9
_diffrn_reflns_number 7487
_diffrn_reflns_theta_full 25.02
_diffrn_reflns_theta_max 25.02
_diffrn_reflns_theta_min 1.85
_exptl_absorpt_coefficient_mu 0.439
_exptl_absorpt_correction_T_max 0.9331
_exptl_absorpt_correction_T_min 0.9251
_exptl_absorpt_correction_type multi-scan
_exptl_absorpt_process_details SADABS
_exptl_crystal_colour white
_exptl_crystal_density_diffrn 1.394
_exptl_crystal_density_meas ?
_exptl_crystal_density_method 'not measured'
_exptl_crystal_description block
_exptl_crystal_F_000 1276
_exptl_crystal_size_max 0.18
_exptl_crystal_size_mid 0.18
_exptl_crystal_size_min 0.16
_refine_diff_density_max 0.904
_refine_diff_density_min -0.597
_refine_diff_density_rms 0.082
_refine_ls_extinction_method none
_refine_ls_goodness_of_fit_ref 1.033
_refine_ls_hydrogen_treatment constr
_refine_ls_matrix_type full
_refine_ls_number_parameters 211
_refine_ls_number_reflns 2712
_refine_ls_number_restraints 1
_refine_ls_restrained_S_all 1.033
_refine_ls_R_factor_all 0.0562
_refine_ls_R_factor_gt 0.0471
_refine_ls_shift/su_max 0.000
_refine_ls_shift/su_mean 0.000
_refine_ls_structure_factor_coef Fsqd
_refine_ls_weighting_details 'calc w=1/[\s^2^(Fo^2^)+(0.1011P)^2^+1.8919P] where P=(Fo^2^+2Fc^2^)/3'
_refine_ls_weighting_scheme calc
_refine_ls_wR_factor_gt 0.1320
_refine_ls_wR_factor_ref 0.1423
_reflns_number_gt 2379
_reflns_number_total 2712
_reflns_threshold_expression >2sigma(I)
_cod_data_source_file b701551h.txt
_cod_data_source_block 2
_cod_depositor_comments
;
The following automatic conversions were performed:
'_symmetry_cell_setting' value 'Monoclinic' changed to 'monoclinic'
according to '/home/saulius/struct/CIF-dictionaries/cif_core.dic'
dictionary named 'cif_core.dic' version 2.4.1 from 2010-06-29.

Automatic conversion script
Id: cif_fix_enum 1527 2010-12-29 10:47:43Z saulius 

The following automatic conversions were performed:

'_exptl_crystal_density_meas' value 'none' was changed to '?' - the
value is perceived as not measured.

Automatic conversion script
Id: cif_fix_values 3008 2015-01-20 13:52:24Z robertas 
;
_cod_original_sg_symbol_H-M C2/m
_cod_database_code 7202751

loop_
_symmetry_equiv_pos_as_xyz
'x, y, z'
'-x, y, -z'
'x+1/2, y+1/2, z'
'-x+1/2, y+1/2, -z'
'-x, -y, -z'
'x, -y, z'
'-x+1/2, -y+1/2, -z'
'x+1/2, -y+1/2, z'

loop_
_atom_site_label
_atom_site_type_symbol
_atom_site_fract_x
_atom_site_fract_y
_atom_site_fract_z
_atom_site_U_iso_or_equiv
_atom_site_adp_type
_atom_site_occupancy
_atom_site_symmetry_multiplicity
_atom_site_calc_flag
_atom_site_refinement_flags
_atom_site_disorder_assembly
_atom_site_disorder_group
Cd1 Cd 0.0000 0.0000 0.5000 0.0403(2) Uani 1 4 d S . .
N1 N 0.02847(18) 0.11249(18) 0.6433(2) 0.0409(7) Uani 1 1 d . . .
N2 N 0.10348(18) 0.19299(19) 0.8030(2) 0.0432(7) Uani 1 1 d . . .
N3 N 0.1916(4) 0.0000 0.5150(5) 0.0608(13) Uani 1 2 d S . .
C1 C 0.1007(2) 0.1213(2) 0.7360(3) 0.0421(8) Uani 1 1 d . . .
H1A H 0.1456 0.0825 0.7544 0.050 Uiso 1 1 calc R . .
C2 C -0.0210(2) 0.1834(2) 0.6465(3) 0.0410(8) Uani 1 1 d . . .
C3 C -0.1025(2) 0.2095(3) 0.5673(4) 0.0537(10) Uani 1 1 d . . .
H3A H -0.1340 0.1766 0.5000 0.064 Uiso 1 1 calc R . .
C4 C -0.1340(3) 0.2851(3) 0.5924(5) 0.0765(14) Uani 1 1 d . . .
H4A H -0.1873 0.3044 0.5401 0.092 Uiso 1 1 calc R . .
C5 C -0.0877(3) 0.3339(4) 0.6952(5) 0.0937(19) Uani 1 1 d . . .
H5A H -0.1117 0.3840 0.7106 0.112 Uiso 1 1 calc R . .
C6 C -0.0070(3) 0.3093(3) 0.7744(5) 0.0797(16) Uani 1 1 d . . .
H6A H 0.0239 0.3417 0.8426 0.096 Uiso 1 1 calc R . .
C7 C 0.0249(2) 0.2342(2) 0.7469(3) 0.0476(9) Uani 1 1 d . . .
C8 C 0.1773(2) 0.2230(2) 0.9039(3) 0.0396(8) Uani 1 1 d . . .
C9 C 0.1883(2) 0.1961(2) 1.0190(3) 0.0421(8) Uani 1 1 d . . .
C10 C 0.2651(2) 0.2231(2) 1.1191(3) 0.0415(8) Uani 1 1 d . . .
C11 C 0.2784(3) 0.1928(3) 1.2365(3) 0.0583(10) Uani 1 1 d . . .
H11A H 0.3276 0.2087 1.3018 0.070 Uiso 1 1 calc R . .
C12 C 0.2206(3) 0.1415(4) 1.2538(4) 0.0745(13) Uani 1 1 d . . .
H12A H 0.2313 0.1208 1.3332 0.089 Uiso 1 1 d R . .
C13 C 0.1443(3) 0.1174(4) 1.1566(4) 0.0739(13) Uani 1 1 d . . .
H13A H 0.1045 0.0834 1.1708 0.089 Uiso 1 1 calc R . .
C14 C 0.1290(3) 0.1434(3) 1.0435(4) 0.0598(11) Uani 1 1 d . . .
H14A H 0.0789 0.1266 0.9806 0.072 Uiso 1 1 calc R . .
C15 C 0.3527(9) 0.0000 0.9176(11) 0.39(3) Uani 1 2 d S . .
H15A H 0.3851 0.0513 0.9168 0.463 Uiso 0.50 1 d PR . .
C16 C 0.3306(11) 0.0000 1.0247(15) 0.199(8) Uani 1 2 d S . .
H16A H 0.3824 0.0000 1.0958 0.299 Uiso 1 2 d SR . .
H16B H 0.2982 0.0508 1.0241 0.299 Uiso 0.50 1 d PR . .
O1 O 0.1498(3) 0.0000 0.5766(4) 0.0787(13) Uani 1 2 d S . .
O2 O 0.2682(3) 0.0000 0.5502(7) 0.133(3) Uani 1 2 d S . .
O3 O 0.1485(4) 0.0000 0.4022(5) 0.0997(17) Uani 1 2 d S . .
O4 O 0.2743(5) 0.0000 0.8224(8) 0.155(3) Uani 1 2 d S . .
H4B H 0.2808 0.0000 0.7590 0.233 Uiso 1 2 calc SR . .
C17 C -0.0714(10) 0.5322(13) 0.379(2) 0.185(11) Uani 0.50 1 d PD . .
H17A H -0.1121 0.5676 0.3184 0.222 Uiso 0.50 1 d PR . .
H17B H -0.0991 0.5120 0.4294 0.222 Uiso 0.50 1 d PR . .
C18 C 0.0000 0.6101(10) 0.5000 0.174(6) Uani 1 2 d S . .
H18A H -0.0243 0.6552 0.5306 0.261 Uiso 0.50 1 d PR . .
H18B H 0.0408 0.5784 0.5659 0.261 Uiso 0.50 1 d PR . .
H18C H 0.0276 0.6351 0.4526 0.261 Uiso 0.50 1 d PR . .
O5 O -0.051(3) 0.5000 0.484(5) 0.67(5) Uani 1 2 d SD . .
H5B H -0.0984 0.4754 0.4460 1.001 Uiso 0.50 1 d PR . .

loop_
_atom_site_aniso_label
_atom_site_aniso_U_11
_atom_site_aniso_U_22
_atom_site_aniso_U_33
_atom_site_aniso_U_23
_atom_site_aniso_U_13
_atom_site_aniso_U_12
Cd1 0.0499(3) 0.0315(3) 0.0213(3) 0.000 -0.0049(2) 0.000
N1 0.0424(15) 0.0384(16) 0.0292(14) -0.0060(11) 0.0010(11) -0.0014(12)
N2 0.0390(15) 0.0422(16) 0.0333(14) -0.0101(12) -0.0013(12) -0.0005(12)
N3 0.082(4) 0.041(3) 0.078(4) 0.000 0.051(3) 0.000
C1 0.0417(18) 0.0394(18) 0.0309(16) -0.0071(14) -0.0004(14) 0.0033(15)
C2 0.0410(18) 0.0367(18) 0.0355(17) -0.0042(13) 0.0048(14) -0.0032(14)
C3 0.042(2) 0.051(2) 0.050(2) -0.0059(17) -0.0011(16) -0.0021(17)
C4 0.047(2) 0.068(3) 0.083(3) -0.012(2) -0.008(2) 0.014(2)
C5 0.067(3) 0.073(3) 0.108(4) -0.035(3) 0.000(3) 0.021(3)
C6 0.061(3) 0.071(3) 0.078(3) -0.039(3) -0.003(2) 0.010(2)
C7 0.0382(18) 0.046(2) 0.0433(19) -0.0095(16) 0.0003(15) -0.0001(16)
C8 0.0354(17) 0.0400(18) 0.0303(16) -0.0110(13) -0.0007(13) -0.0009(14)
C9 0.0406(18) 0.043(2) 0.0344(17) -0.0077(14) 0.0065(14) -0.0019(15)
C10 0.0463(19) 0.0421(19) 0.0283(15) -0.0065(13) 0.0068(14) 0.0009(15)
C11 0.061(2) 0.070(3) 0.0326(18) -0.0017(17) 0.0077(17) -0.006(2)
C12 0.090(3) 0.090(4) 0.041(2) 0.008(2) 0.024(2) -0.012(3)
C13 0.075(3) 0.083(3) 0.063(3) 0.002(2) 0.027(2) -0.027(3)
C14 0.052(2) 0.068(3) 0.049(2) -0.0071(19) 0.0105(18) -0.017(2)
C15 0.096(9) 0.98(8) 0.049(6) 0.000 -0.007(6) 0.000
C16 0.229(18) 0.113(10) 0.181(15) 0.000 0.003(13) 0.000
O1 0.079(3) 0.102(4) 0.061(3) 0.000 0.034(2) 0.000
O2 0.044(3) 0.147(6) 0.191(8) 0.000 0.030(4) 0.000
O3 0.135(5) 0.087(4) 0.079(4) 0.000 0.044(4) 0.000
O4 0.116(6) 0.195(9) 0.139(7) 0.000 0.034(5) 0.000
C17 0.101(10) 0.152(18) 0.224(18) 0.151(16) -0.018(10) 0.014(9)
C18 0.239(18) 0.124(11) 0.163(13) 0.000 0.085(13) 0.000
O5 0.76(10) 0.28(3) 1.31(14) 0.000 0.78(12) 0.000

loop_
_atom_type_symbol
_atom_type_description
_atom_type_scat_dispersion_real
_atom_type_scat_dispersion_imag
_atom_type_scat_source
C C 0.0033 0.0016 'International Tables Vol C Tables 4.2.6.8 and 6.1.1.4'
H H 0.0000 0.0000 'International Tables Vol C Tables 4.2.6.8 and 6.1.1.4'
N N 0.0061 0.0033 'International Tables Vol C Tables 4.2.6.8 and 6.1.1.4'
O O 0.0106 0.0060 'International Tables Vol C Tables 4.2.6.8 and 6.1.1.4'
Cd Cd -0.8075 1.2024 'International Tables Vol C Tables 4.2.6.8 and 6.1.1.4'

loop_
_geom_angle_atom_site_label_1
_geom_angle_atom_site_label_2
_geom_angle_atom_site_label_3
_geom_angle
_geom_angle_site_symmetry_1
_geom_angle_site_symmetry_3
_geom_angle_publ_flag
O1 Cd1 O1 180.00(9) . 5_556 ?
O1 Cd1 N1 80.66(10) . . ?
O1 Cd1 N1 99.34(10) 5_556 . ?
O1 Cd1 N1 99.34(10) . 5_556 ?
O1 Cd1 N1 80.66(10) 5_556 5_556 ?
N1 Cd1 N1 180.0 . 5_556 ?
O1 Cd1 N1 80.66(10) . 6 ?
O1 Cd1 N1 99.34(10) 5_556 6 ?
N1 Cd1 N1 94.45(14) . 6 ?
N1 Cd1 N1 85.55(14) 5_556 6 ?
O1 Cd1 N1 99.34(10) . 2_556 ?
O1 Cd1 N1 80.66(10) 5_556 2_556 ?
N1 Cd1 N1 85.55(14) . 2_556 ?
N1 Cd1 N1 94.45(14) 5_556 2_556 ?
N1 Cd1 N1 180.0 6 2_556 ?
C1 N1 C2 105.8(3) . . ?
C1 N1 Cd1 123.7(2) . . ?
C2 N1 Cd1 130.3(2) . . ?
C1 N2 C7 106.4(3) . . ?
C1 N2 C8 125.3(3) . . ?
C7 N2 C8 128.1(3) . . ?
O2 N3 O1 127.2(7) . . ?
O2 N3 O3 117.6(6) . . ?
O1 N3 O3 115.2(6) . . ?
N1 C1 N2 113.2(3) . . ?
N1 C1 H1A 123.4 . . ?
N2 C1 H1A 123.4 . . ?
N1 C2 C7 109.1(3) . . ?
N1 C2 C3 131.1(3) . . ?
C7 C2 C3 119.7(3) . . ?
C4 C3 C2 117.8(4) . . ?
C4 C3 H3A 121.1 . . ?
C2 C3 H3A 121.1 . . ?
C3 C4 C5 121.5(4) . . ?
C3 C4 H4A 119.3 . . ?
C5 C4 H4A 119.3 . . ?
C6 C5 C4 121.6(4) . . ?
C6 C5 H5A 119.2 . . ?
C4 C5 H5A 119.2 . . ?
C7 C6 C5 116.4(4) . . ?
C7 C6 H6A 121.8 . . ?
C5 C6 H6A 121.8 . . ?
C6 C7 N2 131.6(3) . . ?
C6 C7 C2 122.9(3) . . ?
N2 C7 C2 105.5(3) . . ?
C9 C8 C10 123.5(3) . 7_557 ?
C9 C8 N2 118.4(3) . . ?
C10 C8 N2 118.1(3) 7_557 . ?
C8 C9 C14 123.9(3) . . ?
C8 C9 C10 117.7(3) . . ?
C14 C9 C10 118.4(3) . . ?
C8 C10 C11 123.2(3) 7_557 . ?
C8 C10 C9 118.7(3) 7_557 . ?
C11 C10 C9 118.1(3) . . ?
C12 C11 C10 120.8(4) . . ?
C12 C11 H11A 119.6 . . ?
C10 C11 H11A 119.6 . . ?
C11 C12 C13 121.1(4) . . ?
C11 C12 H12A 119.6 . . ?
C13 C12 H12A 119.4 . . ?
C14 C13 C12 120.5(4) . . ?
C14 C13 H13A 119.8 . . ?
C12 C13 H13A 119.8 . . ?
C13 C14 C9 121.1(4) . . ?
C13 C14 H14A 119.4 . . ?
C9 C14 H14A 119.4 . . ?
O4 C15 C16 103.2(13) . . ?
O4 C15 H15A 111.2 . . ?
C16 C15 H15A 110.8 . . ?
C15 C16 H16A 108.5 . . ?
C15 C16 H16B 110.0 . . ?
H16A C16 H16B 109.5 . . ?
N3 O1 Cd1 124.9(4) . . ?
C15 O4 H4B 109.5 . . ?
C17 C17 O5 67.1(13) 6_565 . ?
C17 C17 C18 129.0(5) 6_565 . ?
O5 C17 C18 69.2(15) . . ?
C17 C17 H17A 124.7 6_565 . ?
O5 C17 H17A 144.6 . . ?
C18 C17 H17A 106.2 . . ?
C17 C17 H17B 71.0 6_565 . ?
O5 C17 H17B 41.7 . . ?
C18 C17 H17B 92.8 . . ?
H17A C17 H17B 106.3 . . ?
C17 C17 H5B 50.9 6_565 . ?
O5 C17 H5B 36.8 . . ?
C18 C17 H5B 102.3 . . ?
H17A C17 H5B 119.8 . . ?
H17B C17 H5B 20.7 . . ?
O5 C18 O5 51(2) . 5_566 ?
O5 C18 C17 39.3(15) . . ?
O5 C18 C17 68.9(16) 5_566 . ?
O5 C18 C17 68.9(16) . 2_556 ?
O5 C18 C17 39.3(15) 5_566 2_556 ?
C17 C18 C17 102.1(10) . 2_556 ?
O5 C18 H18A 116.0 . . ?
O5 C18 H18A 150.5 5_566 . ?
C17 C18 H18A 120.5 . . ?
C17 C18 H18A 113.9 2_556 . ?
O5 C18 H18B 77.3 . . ?
O5 C18 H18B 45.7 5_566 . ?
C17 C18 H18B 110.4 . . ?
C17 C18 H18B 8.5 2_556 . ?
H18A C18 H18B 109.5 . . ?
O5 C18 H18C 128.4 . . ?
O5 C18 H18C 96.0 5_566 . ?
C17 C18 H18C 96.5 . . ?
C17 C18 H18C 113.2 2_556 . ?
H18A C18 H18C 109.5 . . ?
H18B C18 H18C 109.5 . . ?
C17 O5 C17 46(3) . 6_565 ?
C17 O5 O5 94(3) . 5_566 ?
C17 O5 O5 94(3) 6_565 5_566 ?
C17 O5 C18 71.5(12) . . ?
C17 O5 C18 113(2) 6_565 . ?
O5 O5 C18 64.3(10) 5_566 . ?
C17 O5 C18 113(2) . 5_566 ?
C17 O5 C18 71.5(12) 6_565 5_566 ?
O5 O5 C18 64.3(10) 5_566 5_566 ?
C18 O5 C18 129(2) . 5_566 ?
C17 O5 H17B 48.7 . . ?
C17 O5 H17B 60.7 6_565 . ?
O5 O5 H17B 143.1 5_566 . ?
C18 O5 H17B 98.6 . . ?
C18 O5 H17B 122.9 5_566 . ?
C17 O5 H5B 79.0 . . ?
C17 O5 H5B 57.3 6_565 . ?
O5 O5 H5B 146.3 5_566 . ?
C18 O5 H5B 139.8 . . ?
C18 O5 H5B 87.5 5_566 . ?
H17B O5 H5B 41.3 . . ?

loop_
_geom_bond_atom_site_label_1
_geom_bond_atom_site_label_2
_geom_bond_distance
_geom_bond_site_symmetry_2
_geom_bond_publ_flag
Cd1 O1 2.359(5) . ?
Cd1 O1 2.359(5) 5_556 ?
Cd1 N1 2.366(3) . ?
Cd1 N1 2.366(3) 5_556 ?
Cd1 N1 2.366(3) 6 ?
Cd1 N1 2.366(3) 2_556 ?
N1 C1 1.306(4) . ?
N1 C2 1.395(4) . ?
N2 C1 1.363(4) . ?
N2 C7 1.398(4) . ?
N2 C8 1.443(4) . ?
N3 O2 1.209(7) . ?
N3 O1 1.225(6) . ?
N3 O3 1.270(8) . ?
C1 H1A 0.9300 . ?
C2 C7 1.398(5) . ?
C2 C3 1.403(5) . ?
C3 C4 1.371(6) . ?
C3 H3A 0.9300 . ?
C4 C5 1.401(7) . ?
C4 H4A 0.9300 . ?
C5 C6 1.387(7) . ?
C5 H5A 0.9300 . ?
C6 C7 1.379(6) . ?
C6 H6A 0.9300 . ?
C8 C9 1.396(5) . ?
C8 C10 1.403(5) 7_557 ?
C9 C14 1.423(5) . ?
C9 C10 1.453(4) . ?
C10 C8 1.403(5) 7_557 ?
C10 C11 1.427(5) . ?
C11 C12 1.351(6) . ?
C11 H11A 0.9300 . ?
C12 C13 1.418(6) . ?
C12 H12A 0.9602 . ?
C13 C14 1.352(6) . ?
C13 H13A 0.9300 . ?
C14 H14A 0.9300 . ?
C15 O4 1.380(13) . ?
C15 C16 1.49(2) . ?
C15 H15A 0.9700 . ?
C16 H16A 0.9600 . ?
C16 H16B 0.9599 . ?
O4 H4B 0.8200 . ?
C17 C17 1.00(4) 6_565 ?
C17 O5 1.28(4) . ?
C17 C18 1.91(3) . ?
C17 H17A 0.9600 . ?
C17 H17B 0.9601 . ?
C17 H5B 1.3923 . ?
C18 O5 1.89(2) . ?
C18 O5 1.89(2) 5_566 ?
C18 C17 1.91(3) 2_556 ?
C18 H18A 0.9600 . ?
C18 H18B 0.9600 . ?
C18 H18C 0.9600 . ?
O5 C17 1.28(4) 6_565 ?
O5 O5 1.63(7) 5_566 ?
O5 C18 1.89(2) 5_566 ?
O5 H17B 0.8491 . ?
O5 H5B 0.8501 . ?

loop_
_geom_torsion_atom_site_label_1
_geom_torsion_atom_site_label_2
_geom_torsion_atom_site_label_3
_geom_torsion_atom_site_label_4
_geom_torsion
_geom_torsion_site_symmetry_1
_geom_torsion_site_symmetry_2
_geom_torsion_site_symmetry_3
_geom_torsion_site_symmetry_4
_geom_torsion_publ_flag
O1 Cd1 N1 C1 -22.3(3) . . . . ?
O1 Cd1 N1 C1 157.7(3) 5_556 . . . ?
N1 Cd1 N1 C1 152(100) 5_556 . . . ?
N1 Cd1 N1 C1 57.4(3) 6 . . . ?
N1 Cd1 N1 C1 -122.6(3) 2_556 . . . ?
O1 Cd1 N1 C2 153.5(3) . . . . ?
O1 Cd1 N1 C2 -26.5(3) 5_556 . . . ?
N1 Cd1 N1 C2 -32(100) 5_556 . . . ?
N1 Cd1 N1 C2 -126.7(3) 6 . . . ?
N1 Cd1 N1 C2 53.3(3) 2_556 . . . ?
C2 N1 C1 N2 0.6(4) . . . . ?
Cd1 N1 C1 N2 177.3(2) . . . . ?
C7 N2 C1 N1 -0.2(4) . . . . ?
C8 N2 C1 N1 -174.3(3) . . . . ?
C1 N1 C2 C7 -0.8(4) . . . . ?
Cd1 N1 C2 C7 -177.2(2) . . . . ?
C1 N1 C2 C3 177.0(4) . . . . ?
Cd1 N1 C2 C3 0.6(6) . . . . ?
N1 C2 C3 C4 -177.7(4) . . . . ?
C7 C2 C3 C4 -0.1(6) . . . . ?
C2 C3 C4 C5 -1.6(8) . . . . ?
C3 C4 C5 C6 1.8(10) . . . . ?
C4 C5 C6 C7 -0.2(10) . . . . ?
C5 C6 C7 N2 177.3(5) . . . . ?
C5 C6 C7 C2 -1.5(8) . . . . ?
C1 N2 C7 C6 -179.3(5) . . . . ?
C8 N2 C7 C6 -5.4(7) . . . . ?
C1 N2 C7 C2 -0.4(4) . . . . ?
C8 N2 C7 C2 173.6(3) . . . . ?
N1 C2 C7 C6 179.8(4) . . . . ?
C3 C2 C7 C6 1.7(6) . . . . ?
N1 C2 C7 N2 0.7(4) . . . . ?
C3 C2 C7 N2 -177.4(3) . . . . ?
C1 N2 C8 C9 -93.1(4) . . . . ?
C7 N2 C8 C9 94.0(4) . . . . ?
C1 N2 C8 C10 86.1(4) . . . 7_557 ?
C7 N2 C8 C10 -86.8(4) . . . 7_557 ?
C10 C8 C9 C14 178.1(4) 7_557 . . . ?
N2 C8 C9 C14 -2.7(5) . . . . ?
C10 C8 C9 C10 -2.4(6) 7_557 . . . ?
N2 C8 C9 C10 176.8(3) . . . . ?
C8 C9 C10 C8 2.2(5) . . . 7_557 ?
C14 C9 C10 C8 -178.2(4) . . . 7_557 ?
C8 C9 C10 C11 -177.5(3) . . . . ?
C14 C9 C10 C11 2.1(5) . . . . ?
C8 C10 C11 C12 179.5(4) 7_557 . . . ?
C9 C10 C11 C12 -0.8(6) . . . . ?
C10 C11 C12 C13 -1.1(8) . . . . ?
C11 C12 C13 C14 1.9(9) . . . . ?
C12 C13 C14 C9 -0.6(8) . . . . ?
C8 C9 C14 C13 178.1(4) . . . . ?
C10 C9 C14 C13 -1.4(6) . . . . ?
O2 N3 O1 Cd1 180.000(2) . . . . ?
O3 N3 O1 Cd1 0.000(1) . . . . ?
O1 Cd1 O1 N3 180.0(4) 5_556 . . . ?
N1 Cd1 O1 N3 -131.94(7) . . . . ?
N1 Cd1 O1 N3 48.06(7) 5_556 . . . ?
N1 Cd1 O1 N3 131.94(7) 6 . . . ?
N1 Cd1 O1 N3 -48.06(7) 2_556 . . . ?
C17 C17 C18 O5 -32.6(14) 6_565 . . . ?
C17 C17 C18 O5 21.5(11) 6_565 . . 5_566 ?
O5 C17 C18 O5 54(2) . . . 5_566 ?
C17 C17 C18 C17 0.000(6) 6_565 . . 2_556 ?
O5 C17 C18 C17 32.6(14) . . . 2_556 ?
C18 C17 O5 C17 -152.9(12) . . . 6_565 ?
C17 C17 O5 O5 91.9(13) 6_565 . . 5_566 ?
C18 C17 O5 O5 -61.1(15) . . . 5_566 ?
C17 C17 O5 C18 152.9(12) 6_565 . . . ?
C17 C17 O5 C18 27.9(12) 6_565 . . 5_566 ?
C18 C17 O5 C18 -125(2) . . . 5_566 ?
O5 C18 O5 C17 -105(3) 5_566 . . . ?
C17 C18 O5 C17 -145.6(14) 2_556 . . . ?
O5 C18 O5 C17 -84(3) 5_566 . . 6_565 ?
C17 C18 O5 C17 20.7(17) . . . 6_565 ?
C17 C18 O5 C17 -125(2) 2_556 . . 6_565 ?
C17 C18 O5 O5 105(3) . . . 5_566 ?
C17 C18 O5 O5 -41(3) 2_556 . . 5_566 ?
O5 C18 O5 C18 0.000(1) 5_566 . . 5_566 ?
C17 C18 O5 C18 105(3) . . . 5_566 ?
C17 C18 O5 C18 -41(3) 2_556 . . 5_566 ?
